data_2020595
loop_
_publ_author_name
'Moon, Suk-Hee'
'Kang, Donghyun'
'Park, Ki-Min'

_publ_section_title
;
 Crystal structure of an Hg^II^ coordination polymer with an unsymmetrical
 dipyridyl ligand:
 <i>catena</i>-poly[[[dichloridomercury(II)]-\m-<i>N</i>-(pyridin-4-ylmethyl)pyridin-3-amine-\k^2^<i>N</i>:<i>N</i>']
 chloroform hemisolvate]
;
_journal_issue 11
_journal_name_full 'Acta Crystallographica Section E'
_journal_page_first 1513
_journal_page_last 1516
_journal_paper_doi 10.1107/S2056989016015310
_journal_volume 72
_journal_year 2016
_chemical_formula_iupac '[Hg Cl2 (C11 H11 N3)], 0.5C H Cl3'
_chemical_formula_moiety 'C11 H11 Cl2 Hg N3, 0.5 (C H Cl3)'
_chemical_formula_sum 'C11.5 H11.5 Cl3.5 Hg N3'
_chemical_formula_weight 516.40
_chemical_name_systematic
;<i>catena</i>-Poly[[[dichloridomercury(II)]-\m-<i>N</i>-
(pyridin-4-ylmethyl)pyridin-3-amine-\k^2^<i>N</i>:<i>N</i>']
chloroform hemisolvate]
;
_space_group_crystal_system monoclinic
_space_group_IT_number 15
_space_group_name_Hall '-C 2yc'
_space_group_name_H-M_alt 'C 1 2/c 1'
_symmetry_space_group_name_Hall '-C 2yc'
_symmetry_space_group_name_H-M 'C 1 2/c 1'
_atom_sites_solution_hydrogens geom
_audit_creation_method SHELXL-2014/7
_cell_angle_alpha 90
_cell_angle_beta 95.501(2)
_cell_angle_gamma 90
_cell_formula_units_Z 8
_cell_length_a 16.6906(14)
_cell_length_b 9.1942(8)
_cell_length_c 21.0159(17)
_cell_measurement_reflns_used 3870
_cell_measurement_temperature 298(2)
_cell_measurement_theta_max 28.27
_cell_measurement_theta_min 1.95
_cell_volume 3210.2(5)
_computing_cell_refinement
;
SAINT (Bruker, 2014)
;
_computing_data_collection
;
APEX2 (Bruker, 2014)
;
_computing_data_reduction
;
SAINT (Bruker, 2014)
;
_computing_molecular_graphics
;
DIAMOND (Brandenburg, 2010)
;
_computing_publication_material
;
SHELXTL (Sheldrick, 2008)
;
_computing_structure_refinement
;
SHELXL2014 (Sheldrick, 2015)
;
_computing_structure_solution
;
SHELXS97 (Sheldrick, 2008)
;
_diffrn_ambient_temperature 298(2)
_diffrn_measured_fraction_theta_full 0.998
_diffrn_measured_fraction_theta_max 0.997
_diffrn_measurement_device_type 'Bruker APEXII CCD area detector'
_diffrn_measurement_method 'phi and omega scans'
_diffrn_radiation_type MoK\a
_diffrn_radiation_wavelength 0.71073
_diffrn_reflns_av_R_equivalents 0.0443
_diffrn_reflns_limit_h_max 20
_diffrn_reflns_limit_h_min -12
_diffrn_reflns_limit_k_max 10
_diffrn_reflns_limit_k_min -11
_diffrn_reflns_limit_l_max 25
_diffrn_reflns_limit_l_min -24
_diffrn_reflns_number 8852
_diffrn_reflns_theta_full 25.242
_diffrn_reflns_theta_max 25.999
_diffrn_reflns_theta_min 2.452
_exptl_absorpt_coefficient_mu 10.160
_exptl_absorpt_correction_T_max 0.928069
_exptl_absorpt_correction_T_min 0.520798
_exptl_absorpt_correction_type multi-scan
_exptl_absorpt_process_details
;
(SADABS; Bruker, 2014)
;
_exptl_crystal_colour colorless
_exptl_crystal_density_diffrn 2.137
_exptl_crystal_description block
_exptl_crystal_F_000 1928
_exptl_crystal_size_max 0.4
_exptl_crystal_size_mid 0.3
_exptl_crystal_size_min 0.3
_refine_diff_density_max 0.584
_refine_diff_density_min -0.829
_refine_ls_extinction_method none
_refine_ls_goodness_of_fit_ref 0.987
_refine_ls_hydrogen_treatment constr
_refine_ls_matrix_type full
_refine_ls_number_parameters 190
_refine_ls_number_reflns 3151
_refine_ls_number_restraints 3
_refine_ls_restrained_S_all 0.990
_refine_ls_R_factor_all 0.0626
_refine_ls_R_factor_gt 0.0328
_refine_ls_shift/su_max 0.001
_refine_ls_shift/su_mean 0.000
_refine_ls_structure_factor_coef Fsqd
_refine_ls_weighting_details 'w=1/[\s^2^(Fo^2^)+(0.0340P)^2^] where P=(Fo^2^+2Fc^2^)/3'
_refine_ls_weighting_scheme calc
_refine_ls_wR_factor_gt 0.0658
_refine_ls_wR_factor_ref 0.0735
_reflns_number_gt 2189
_reflns_number_total 3151
_reflns_threshold_expression 'I > 2\s(I)'
_cod_data_source_file sj5509sup1.cif
_cod_data_source_block I
_cod_depositor_comments 'Adding full bibliography for 2020595.cif.'
_cod_original_formula_sum 'C11.50 H11.50 Cl3.50 Hg N3'
_cod_database_code 2020595
_cod_database_fobs_code 2020595
_shelx_space_group_comment
;
The symmetry employed for this shelxl refinement is uniquely defined
by the following loop, which should always be used as a source of
symmetry information in preference to the above space-group names.
They are only intended as comments.
;

loop_
_space_group_symop_operation_xyz
'x, y, z'
'-x, y, -z+1/2'
'x+1/2, y+1/2, z'
'-x+1/2, y+1/2, -z+1/2'
'-x, -y, -z'
'x, -y, z-1/2'
'-x+1/2, -y+1/2, -z'
'x+1/2, -y+1/2, z-1/2'

loop_
_atom_site_type_symbol
_atom_site_label
_atom_site_fract_x
_atom_site_fract_y
_atom_site_fract_z
_atom_site_U_iso_or_equiv
_atom_site_adp_type
_atom_site_calc_flag
_atom_site_occupancy
_atom_site_disorder_assembly
_atom_site_disorder_group
Hg Hg1 0.32126(2) 0.66479(3) 0.10699(2) 0.06180(11) Uani d 1 . .
Cl Cl1 0.44104(11) 0.8055(2) 0.11123(9) 0.0766(5) Uani d 1 . .
Cl Cl2 0.18389(11) 0.6629(2) 0.06581(9) 0.0839(6) Uani d 1 . .
N N1 0.3676(3) 0.4300(6) 0.0825(2) 0.0548(13) Uani d 1 . .
N N2 0.1898(3) 0.1323(5) 0.2816(2) 0.0568(13) Uani d 1 . .
N N3 0.2853(4) 0.0648(6) 0.0611(2) 0.0641(15) Uani d 1 . .
H H3 0.3015 -0.0182 0.0486 0.077 Uiso calc 1 . .
C C1 0.3176(4) 0.3179(7) 0.0811(3) 0.0522(15) Uani d 1 . .
H H1 0.2663 0.3330 0.0938 0.063 Uiso calc 1 . .
C C2 0.4398(4) 0.4134(8) 0.0648(3) 0.0693(18) Uani d 1 . .
H H2 0.4749 0.4922 0.0662 0.083 Uiso calc 1 . .
C C3 0.4649(5) 0.2790(10) 0.0439(4) 0.080(2) Uani d 1 . .
H H3A 0.5163 0.2687 0.0310 0.096 Uiso calc 1 . .
C C4 0.4152(5) 0.1641(8) 0.0423(3) 0.075(2) Uani d 1 . .
H H4 0.4322 0.0742 0.0284 0.090 Uiso calc 1 . .
C C5 0.3372(4) 0.1798(7) 0.0618(3) 0.0562(16) Uani d 1 . .
C C6 0.2052(4) 0.0749(7) 0.0800(3) 0.0615(17) Uani d 1 . .
H H6A 0.1761 -0.0130 0.0667 0.074 Uiso calc 1 . .
H H6B 0.1780 0.1559 0.0576 0.074 Uiso calc 1 . .
C C7 0.2007(4) 0.0955(7) 0.1513(2) 0.0499(15) Uani d 1 . .
C C8 0.1386(4) 0.1686(7) 0.1738(3) 0.0636(17) Uani d 1 . .
H H8 0.0986 0.2093 0.1454 0.076 Uiso calc 1 . .
C C9 0.1348(4) 0.1821(7) 0.2375(3) 0.0664(18) Uani d 1 . .
H H9 0.0904 0.2298 0.2512 0.080 Uiso calc 1 . .
C C10 0.2502(4) 0.0629(7) 0.2600(3) 0.0677(19) Uani d 1 . .
H H10 0.2895 0.0249 0.2897 0.081 Uiso calc 1 . .
C C11 0.2594(4) 0.0424(7) 0.1953(3) 0.0618(18) Uani d 1 . .
H H11 0.3040 -0.0060 0.1825 0.074 Uiso calc 1 . .
C C12 0.0095(13) -0.2965(16) 0.2726(7) 0.128(8) Uani d 0.5 A -1
H H12 0.0355 -0.3356 0.3128 0.153 Uiso calc 0.5 A -1
Cl Cl3 -0.0016(4) -0.4392(6) 0.2177(3) 0.1288(19) Uani d 0.5 A -1
Cl Cl4 0.0705(7) -0.1706(11) 0.2464(6) 0.201(5) Uani d 0.5 A -1
Cl Cl5 -0.0803(8) -0.2208(14) 0.2885(6) 0.230(7) Uani d 0.5 A -1

loop_
_atom_site_aniso_label
_atom_site_aniso_U_11
_atom_site_aniso_U_22
_atom_site_aniso_U_33
_atom_site_aniso_U_12
_atom_site_aniso_U_13
_atom_site_aniso_U_23
Hg1 0.06149(17) 0.07271(18) 0.05193(16) 0.00720(15) 0.00918(12) -0.00275(14)
Cl1 0.0576(10) 0.0833(12) 0.0887(13) 0.0035(9) 0.0056(10) 0.0198(10)
Cl2 0.0639(11) 0.1104(15) 0.0748(11) 0.0191(11) -0.0065(9) -0.0262(11)
N1 0.052(3) 0.069(3) 0.044(3) 0.012(3) 0.006(3) -0.001(2)
N2 0.053(3) 0.078(4) 0.040(3) 0.007(3) 0.009(3) 0.006(2)
N3 0.096(4) 0.052(3) 0.047(3) 0.018(3) 0.019(3) -0.004(2)
C1 0.053(4) 0.063(4) 0.041(3) 0.017(3) 0.007(3) -0.001(3)
C2 0.056(4) 0.083(5) 0.070(4) 0.019(4) 0.011(4) 0.008(4)
C3 0.065(5) 0.097(6) 0.083(6) 0.030(5) 0.026(4) 0.020(5)
C4 0.099(6) 0.072(5) 0.057(4) 0.032(5) 0.027(4) 0.010(4)
C5 0.070(4) 0.066(4) 0.034(3) 0.023(4) 0.010(3) 0.007(3)
C6 0.074(5) 0.061(4) 0.047(4) 0.002(4) -0.004(4) 0.001(3)
C7 0.061(4) 0.053(3) 0.036(3) 0.000(3) 0.002(3) 0.006(3)
C8 0.052(4) 0.082(4) 0.053(4) 0.017(4) -0.011(3) 0.007(4)
C9 0.052(4) 0.089(5) 0.059(4) 0.015(4) 0.005(3) -0.002(4)
C10 0.065(4) 0.083(5) 0.055(4) 0.018(4) 0.004(4) 0.017(3)
C11 0.061(4) 0.083(5) 0.042(3) 0.029(4) 0.008(3) 0.003(3)
C12 0.18(2) 0.108(14) 0.098(18) 0.000(18) 0.04(2) -0.024(10)
Cl3 0.147(5) 0.100(3) 0.135(4) -0.006(4) -0.011(5) -0.026(3)
Cl4 0.208(10) 0.167(7) 0.234(11) -0.120(7) 0.051(8) -0.057(7)
Cl5 0.184(9) 0.242(12) 0.281(15) -0.077(9) 0.110(10) -0.150(11)

loop_
_atom_type_symbol
_atom_type_description
_atom_type_scat_dispersion_real
_atom_type_scat_dispersion_imag
_atom_type_scat_source
C C 0.0033 0.0016 'International Tables Vol C Tables 4.2.6.8 and 6.1.1.4'
H H 0.0000 0.0000 'International Tables Vol C Tables 4.2.6.8 and 6.1.1.4'
N N 0.0061 0.0033 'International Tables Vol C Tables 4.2.6.8 and 6.1.1.4'
Cl Cl 0.1484 0.1585 'International Tables Vol C Tables 4.2.6.8 and 6.1.1.4'
Hg Hg -2.3894 9.2266 'International Tables Vol C Tables 4.2.6.8 and 6.1.1.4'

loop_
_geom_angle_atom_site_label_1
_geom_angle_atom_site_label_2
_geom_angle_atom_site_label_3
_geom_angle_site_symmetry_3
_geom_angle
_geom_angle_publ_flag
N1 Hg1 Cl2 . 103.82(14) y
N1 Hg1 Cl1 . 102.31(14) y
Cl2 Hg1 Cl1 . 142.96(7) y
N1 Hg1 N2 4 99.05(17) y
Cl2 Hg1 N2 4 101.20(14) y
Cl1 Hg1 N2 4 100.11(13) y
C2 N1 C1 . 120.0(6) ?
C2 N1 Hg1 . 120.0(5) ?
C1 N1 Hg1 . 119.7(4) ?
C10 N2 C9 . 115.6(5) ?
C10 N2 Hg1 4_545 122.4(4) ?
C9 N2 Hg1 4_545 122.0(4) ?
C5 N3 C6 . 123.7(5) ?
C5 N3 H3 . 118.2 ?
C6 N3 H3 . 118.2 ?
N1 C1 C5 . 123.7(6) ?
N1 C1 H1 . 118.2 ?
C5 C1 H1 . 118.2 ?
N1 C2 C3 . 120.6(7) ?
N1 C2 H2 . 119.7 ?
C3 C2 H2 . 119.7 ?
C4 C3 C2 . 120.3(7) ?
C4 C3 H3A . 119.8 ?
C2 C3 H3A . 119.8 ?
C3 C4 C5 . 119.9(7) ?
C3 C4 H4 . 120.1 ?
C5 C4 H4 . 120.1 ?
N3 C5 C1 . 123.1(6) ?
N3 C5 C4 . 121.4(6) ?
C1 C5 C4 . 115.5(7) ?
N3 C6 C7 . 114.6(5) ?
N3 C6 H6A . 108.6 ?
C7 C6 H6A . 108.6 ?
N3 C6 H6B . 108.6 ?
C7 C6 H6B . 108.6 ?
H6A C6 H6B . 107.6 ?
C8 C7 C11 . 117.5(5) ?
C8 C7 C6 . 121.0(5) ?
C11 C7 C6 . 121.5(6) ?
C9 C8 C7 . 119.9(6) ?
C9 C8 H8 . 120.0 ?
C7 C8 H8 . 120.0 ?
N2 C9 C8 . 124.5(6) ?
N2 C9 H9 . 117.7 ?
C8 C9 H9 . 117.7 ?
N2 C10 C11 . 124.3(6) ?
N2 C10 H10 . 117.8 ?
C11 C10 H10 . 117.8 ?
C7 C11 C10 . 118.1(6) ?
C7 C11 H11 . 120.9 ?
C10 C11 H11 . 120.9 ?
Cl4 C12 Cl5 . 110.8(10) ?
Cl4 C12 Cl3 . 109.4(9) ?
Cl5 C12 Cl3 . 113.3(11) ?
Cl4 C12 H12 . 107.7 ?
Cl5 C12 H12 . 107.7 ?
Cl3 C12 H12 . 107.7 ?

loop_
_geom_bond_atom_site_label_1
_geom_bond_atom_site_label_2
_geom_bond_site_symmetry_2
_geom_bond_distance
_geom_bond_publ_flag
Hg1 N1 . 2.367(5) y
Hg1 Cl2 . 2.3718(19) y
Hg1 Cl1 . 2.3759(18) y
Hg1 N2 4 2.385(5) y
N1 C2 . 1.303(8) ?
N1 C1 . 1.326(8) ?
N2 C10 . 1.310(8) ?
N2 C9 . 1.323(8) ?
N2 Hg1 4_545 2.386(5) ?
N3 C5 . 1.366(8) ?
N3 C6 . 1.434(8) ?
N3 H3 . 0.8600 ?
C1 C5 . 1.382(8) ?
C1 H1 . 0.9300 ?
C2 C3 . 1.389(11) ?
C2 H2 . 0.9300 ?
C3 C4 . 1.342(10) ?
C3 H3A . 0.9300 ?
C4 C5 . 1.409(10) ?
C4 H4 . 0.9300 ?
C6 C7 . 1.519(7) ?
C6 H6A . 0.9700 ?
C6 H6B . 0.9700 ?
C7 C8 . 1.358(8) ?
C7 C11 . 1.371(8) ?
C8 C9 . 1.352(9) ?
C8 H8 . 0.9300 ?
C9 H9 . 0.9300 ?
C10 C11 . 1.394(8) ?
C10 H10 . 0.9300 ?
C11 H11 . 0.9300 ?
C12 Cl4 . 1.670(15) ?
C12 Cl5 . 1.713(17) ?
C12 Cl3 . 1.746(13) ?
C12 H12 . 0.9800 ?

loop_
_geom_hbond_atom_site_label_D
_geom_hbond_atom_site_label_H
_geom_hbond_atom_site_label_A
_geom_hbond_site_symmetry_A
_geom_hbond_distance_DH
_geom_hbond_distance_HA
_geom_hbond_distance_DA
_geom_hbond_angle_DHA
_geom_hbond_publ_flag
N3 H3 Cl2 7_555 0.86 2.78 3.467(5) 138.2 y
C8 H8 Cl1 3_445 0.93 2.80 3.654(6) 152.7 y
C6 H6B Cg1 7_555 0.97 2.71 3.465(7) 135 y

loop_
_geom_torsion_atom_site_label_1
_geom_torsion_atom_site_label_2
_geom_torsion_atom_site_label_3
_geom_torsion_atom_site_label_4
_geom_torsion_site_symmetry_1
_geom_torsion
C2 N1 C1 C5 . 0.3(9)
Hg1 N1 C1 C5 . 174.1(4)
C1 N1 C2 C3 . 0.6(9)
Hg1 N1 C2 C3 . -173.3(5)
N1 C2 C3 C4 . -0.8(11)
C2 C3 C4 C5 . 0.1(11)
C6 N3 C5 C1 . 0.1(9)
C6 N3 C5 C4 . -179.6(5)
N1 C1 C5 N3 . 179.5(5)
N1 C1 C5 C4 . -0.8(9)
C3 C4 C5 N3 . -179.7(6)
C3 C4 C5 C1 . 0.6(9)
C5 N3 C6 C7 . -70.9(7)
N3 C6 C7 C8 . 150.4(6)
N3 C6 C7 C11 . -29.1(9)
C11 C7 C8 C9 . -2.3(10)
C6 C7 C8 C9 . 178.2(6)
C10 N2 C9 C8 . -1.6(10)
Hg1 N2 C9 C8 4_545 179.0(5)
C7 C8 C9 N2 . 2.3(11)
C9 N2 C10 C11 . 1.1(10)
Hg1 N2 C10 C11 4_545 -179.5(5)
C8 C7 C11 C10 . 1.9(10)
C6 C7 C11 C10 . -178.7(6)
N2 C10 C11 C7 . -1.4(11)
